data_7127010
loop_
_publ_author_name
'Dorantes, Michael J.'
'Moore, James T.'
'Bill, Eckhard'
'Mienert, Bernd'
'Lu, Connie C.'

_publ_section_title
;
 Bimetallic iron-tin catalyst for N<sub>2</sub> to NH<sub>3</sub> and a
 silyldiazenido model intermediate.
;
_journal_issue 75
_journal_name_full 'Chemical communications (Cambridge, England)'
_journal_page_first 11030
_journal_page_last 11033
_journal_paper_doi 10.1039/d0cc04563b
_journal_volume 56
_journal_year 2020
_chemical_formula_moiety 'C39 H60 Fe N6 P3 Sn, C4 H10 O'
_chemical_formula_sum 'C43 H70 Fe N6 O P3 Sn'
_chemical_formula_weight 954.50
_chemical_name_common '17330; 1, LSnFeN2'
_chemical_properties_physical Air-sensitive,Moisture-sensitive
_space_group_crystal_system monoclinic
_space_group_IT_number 14
_space_group_name_Hall '-P 2ybc'
_space_group_name_H-M_alt 'P 1 21/c 1'
_atom_sites_solution_hydrogens geom
_audit_block_doi 10.5517/ccdc.csd.cc25d9tq
_audit_creation_method SHELXL-2016/6
_audit_update_record
;
2020-06-03 deposited with the CCDC.	2020-08-04 downloaded from the CCDC.
;
_cell_angle_alpha 90
_cell_angle_beta 104.102(2)
_cell_angle_gamma 90
_cell_formula_units_Z 4
_cell_length_a 11.8994(7)
_cell_length_b 16.0639(9)
_cell_length_c 24.3083(14)
_cell_measurement_reflns_used 2931
_cell_measurement_temperature 100(2)
_cell_measurement_theta_max 30.52
_cell_measurement_theta_min 2.49
_cell_volume 4506.5(5)
_computing_cell_refinement 'Bruker SAINT'
_computing_data_collection 'Bruker APEX3'
_computing_data_reduction 'Bruker SAINT'
_computing_molecular_graphics 'ShelXle Rev. 836 (Huebschle, 2011)'
_computing_publication_material 'Bruker SHELXTL'
_computing_structure_refinement 'SHELXL-2016/6 (Sheldrick, 2016)'
_computing_structure_solution 'SHELXT-2014/5 (Sheldrick 2008)'
_diffrn_ambient_temperature 100(2)
_diffrn_measured_fraction_theta_full 0.999
_diffrn_measured_fraction_theta_max 0.999
_diffrn_measurement_device_type 'Bruker APEX-II CCD'
_diffrn_measurement_method '\f and \w scans'
_diffrn_radiation_type MoK\a
_diffrn_radiation_wavelength 0.71073
_diffrn_reflns_av_R_equivalents 0.0362
_diffrn_reflns_av_unetI/netI 0.0237
_diffrn_reflns_Laue_measured_fraction_full 0.999
_diffrn_reflns_Laue_measured_fraction_max 0.999
_diffrn_reflns_limit_h_max 17
_diffrn_reflns_limit_h_min -16
_diffrn_reflns_limit_k_max 22
_diffrn_reflns_limit_k_min -21
_diffrn_reflns_limit_l_max 32
_diffrn_reflns_limit_l_min -34
_diffrn_reflns_number 97475
_diffrn_reflns_point_group_measured_fraction_full 0.999
_diffrn_reflns_point_group_measured_fraction_max 0.999
_diffrn_reflns_theta_full 25.242
_diffrn_reflns_theta_max 30.530
_diffrn_reflns_theta_min 2.143
_diffrn_source 'I\uS 3.0 Microfocus Tube'
_exptl_absorpt_coefficient_mu 1.022
_exptl_absorpt_correction_type multi-scan
_exptl_absorpt_process_details 'SADABS, R. Blessing, 1995'
_exptl_crystal_colour yellow
_exptl_crystal_density_diffrn 1.407
_exptl_crystal_density_meas ?
_exptl_crystal_description block
_exptl_crystal_F_000 1996
_exptl_crystal_size_max 0.11
_exptl_crystal_size_mid 0.10
_exptl_crystal_size_min 0.09
_exptl_transmission_factor_max 0.7461
_exptl_transmission_factor_min 0.7231
_refine_diff_density_max 0.611
_refine_diff_density_min -0.552
_refine_diff_density_rms 0.072
_refine_ls_extinction_method none
_refine_ls_goodness_of_fit_ref 1.003
_refine_ls_hydrogen_treatment constr
_refine_ls_matrix_type full
_refine_ls_number_parameters 510
_refine_ls_number_reflns 13753
_refine_ls_number_restraints 0
_refine_ls_restrained_S_all 1.003
_refine_ls_R_factor_all 0.0346
_refine_ls_R_factor_gt 0.0257
_refine_ls_shift/su_max 0.002
_refine_ls_shift/su_mean 0.000
_refine_ls_structure_factor_coef Fsqd
_refine_ls_weighting_details 'w=1/[\s^2^(Fo^2^)+(0.0154P)^2^+5.4117P] where P=(Fo^2^+2Fc^2^)/3'
_refine_ls_weighting_scheme calc
_refine_ls_wR_factor_gt 0.0538
_refine_ls_wR_factor_ref 0.0583
_reflns_Friedel_coverage 0.000
_reflns_number_gt 11863
_reflns_number_total 13753
_reflns_threshold_expression 'I > 2\s(I)'
_cod_data_source_file d0cc04563b3.cif
_cod_data_source_block 1_LSnFeN2_17330
_cod_depositor_comments
;
The following automatic conversions were performed:

data item '_exptl_crystal_density_meas' value 'not measured' was
changed to '?' -- the value is perceived as not measured.

Automatic conversion script
Id: cif_fix_values 7556 2019-12-06 15:28:31Z antanas 

 Adding full bibliography for 7127010--7127013.cif.
;
_cod_original_sg_symbol_H-M 'P 21/c'
_cod_database_code 7127010
_shelx_shelxl_version_number 2016/6
_shelx_space_group_comment
; 
The symmetry employed for this shelxl refinement is uniquely defined 
by the following loop, which should always be used as a source of 
symmetry information in preference to the above space-group names. 
They are only intended as comments. 
;

loop_
_space_group_symop_operation_xyz
'x, y, z'
'-x, y+1/2, -z+1/2'
'-x, -y, -z'
'x, -y-1/2, z-1/2'

loop_
_atom_site_label
_atom_site_type_symbol
_atom_site_fract_x
_atom_site_fract_y
_atom_site_fract_z
_atom_site_U_iso_or_equiv
_atom_site_adp_type
_atom_site_occupancy
_atom_site_site_symmetry_order
_atom_site_calc_flag
_atom_site_refinement_flags_posn
_atom_site_refinement_flags_adp
_atom_site_refinement_flags_occupancy
_atom_site_disorder_assembly
_atom_site_disorder_group
Sn1 Sn 0.79705(2) 0.24410(2) 0.73562(2) 0.00964(3) Uani 1 1 d . . . . .
Fe1 Fe 0.78273(2) 0.23831(2) 0.83427(2) 0.01125(4) Uani 1 1 d . . . . .
P1 P 0.87823(4) 0.11207(2) 0.83111(2) 0.01306(7) Uani 1 1 d . . . . .
P2 P 0.89202(3) 0.35679(2) 0.84104(2) 0.01264(7) Uani 1 1 d . . . . .
P3 P 0.59638(4) 0.27446(3) 0.79461(2) 0.01558(8) Uani 1 1 d . . . . .
N1 N 0.83982(11) 0.12321(8) 0.71527(5) 0.0123(2) Uani 1 1 d . . . . .
N2 N 0.93179(11) 0.32785(8) 0.73499(5) 0.0119(2) Uani 1 1 d . . . . .
N3 N 0.63730(11) 0.28624(8) 0.68673(5) 0.0142(2) Uani 1 1 d . . . . .
N4 N 0.81450(10) 0.24865(8) 0.63945(5) 0.0102(2) Uani 1 1 d . . . . .
N5 N 0.76985(13) 0.23201(9) 0.90614(6) 0.0197(3) Uani 1 1 d . . . . .
N6 N 0.75981(17) 0.22653(11) 0.95029(7) 0.0326(4) Uani 1 1 d . . . . .
C1 C 0.78101(13) 0.16514(9) 0.61792(6) 0.0128(3) Uani 1 1 d . . . . .
C2 C 0.73384(14) 0.14864(10) 0.56126(6) 0.0156(3) Uani 1 1 d . . . . .
H2 H 0.719888 0.192975 0.534592 0.019 Uiso 1 1 calc R U . . .
C3 C 0.70656(15) 0.06704(10) 0.54298(7) 0.0184(3) Uani 1 1 d . . . . .
H3 H 0.673747 0.055707 0.504015 0.022 Uiso 1 1 calc R U . . .
C4 C 0.72772(14) 0.00283(10) 0.58210(7) 0.0171(3) Uani 1 1 d . . . . .
H4 H 0.711075 -0.052884 0.569669 0.021 Uiso 1 1 calc R U . . .
C5 C 0.77320(13) 0.01904(9) 0.63957(6) 0.0142(3) Uani 1 1 d . . . . .
H5 H 0.787023 -0.025824 0.665817 0.017 Uiso 1 1 calc R U . . .
C6 C 0.79890(13) 0.10081(9) 0.65923(6) 0.0118(3) Uani 1 1 d . . . . .
C7 C 0.84385(14) 0.06158(9) 0.75950(6) 0.0137(3) Uani 1 1 d . . . . .
H7A H 0.903680 0.019376 0.758026 0.016 Uiso 1 1 calc R U . . .
H7B H 0.768109 0.032905 0.752995 0.016 Uiso 1 1 calc R U . . .
C8 C 0.84790(15) 0.02429(10) 0.87570(7) 0.0185(3) Uani 1 1 d . . . . .
H8 H 0.888005 -0.026082 0.865589 0.022 Uiso 1 1 calc R U . . .
C9 C 0.71983(16) 0.00237(12) 0.86665(8) 0.0264(4) Uani 1 1 d . . . . .
H9A H 0.687985 -0.013146 0.826908 0.040 Uiso 1 1 calc R U . . .
H9B H 0.677680 0.050653 0.876005 0.040 Uiso 1 1 calc R U . . .
H9C H 0.711616 -0.044453 0.891211 0.040 Uiso 1 1 calc R U . . .
C10 C 0.89939(19) 0.04193(12) 0.93886(7) 0.0283(4) Uani 1 1 d . . . . .
H10A H 0.980591 0.058754 0.944628 0.043 Uiso 1 1 calc R U . . .
H10B H 0.894861 -0.008476 0.960931 0.043 Uiso 1 1 calc R U . . .
H10C H 0.855583 0.086782 0.951370 0.043 Uiso 1 1 calc R U . . .
C11 C 1.04081(14) 0.10817(10) 0.84912(7) 0.0168(3) Uani 1 1 d . . . . .
H11 H 1.068671 0.139604 0.885393 0.020 Uiso 1 1 calc R U . . .
C12 C 1.09375(16) 0.02082(11) 0.85889(8) 0.0228(3) Uani 1 1 d . . . . .
H12A H 1.063357 -0.013627 0.825285 0.034 Uiso 1 1 calc R U . . .
H12B H 1.073524 -0.004513 0.891878 0.034 Uiso 1 1 calc R U . . .
H12C H 1.178223 0.024737 0.865769 0.034 Uiso 1 1 calc R U . . .
C13 C 1.08944(14) 0.15290(10) 0.80416(7) 0.0196(3) Uani 1 1 d . . . . .
H13A H 1.071559 0.120433 0.768964 0.029 Uiso 1 1 calc R U . . .
H13B H 1.173623 0.158619 0.817871 0.029 Uiso 1 1 calc R U . . .
H13C H 1.054189 0.208209 0.796917 0.029 Uiso 1 1 calc R U . . .
C14 C 0.93726(13) 0.26813(9) 0.64536(6) 0.0119(3) Uani 1 1 d . . . . .
C15 C 0.99486(14) 0.24571(10) 0.60455(6) 0.0155(3) Uani 1 1 d . . . . .
H15 H 0.954300 0.217393 0.571322 0.019 Uiso 1 1 calc R U . . .
C16 C 1.11216(14) 0.26442(10) 0.61187(7) 0.0186(3) Uani 1 1 d . . . . .
H16 H 1.151629 0.249797 0.583670 0.022 Uiso 1 1 calc R U . . .
C17 C 1.16976(14) 0.30462(10) 0.66091(7) 0.0180(3) Uani 1 1 d . . . . .
H17 H 1.249827 0.316911 0.666394 0.022 Uiso 1 1 calc R U . . .
C18 C 1.11333(13) 0.32755(10) 0.70249(7) 0.0154(3) Uani 1 1 d . . . . .
H18 H 1.155160 0.355465 0.735629 0.018 Uiso 1 1 calc R U . . .
C19 C 0.99505(13) 0.30981(9) 0.69593(6) 0.0116(3) Uani 1 1 d . . . . .
C20 C 0.98773(13) 0.36415(9) 0.78980(6) 0.0130(3) Uani 1 1 d . . . . .
H20A H 1.005897 0.423321 0.784544 0.016 Uiso 1 1 calc R U . . .
H20B H 1.061543 0.334691 0.805794 0.016 Uiso 1 1 calc R U . . .
C21 C 1.00002(14) 0.37656(10) 0.90952(7) 0.0177(3) Uani 1 1 d . . . . .
H21 H 1.049332 0.424656 0.903813 0.021 Uiso 1 1 calc R U . . .
C22 C 1.07937(16) 0.30211(11) 0.92868(7) 0.0243(4) Uani 1 1 d . . . . .
H22A H 1.033435 0.254864 0.936431 0.036 Uiso 1 1 calc R U . . .
H22B H 1.137967 0.316632 0.963220 0.036 Uiso 1 1 calc R U . . .
H22C H 1.117704 0.286966 0.898696 0.036 Uiso 1 1 calc R U . . .
C23 C 0.93996(17) 0.40015(12) 0.95655(7) 0.0250(4) Uani 1 1 d . . . . .
H23A H 0.887915 0.447396 0.944035 0.037 Uiso 1 1 calc R U . . .
H23B H 0.998517 0.415553 0.990903 0.037 Uiso 1 1 calc R U . . .
H23C H 0.895144 0.352542 0.964729 0.037 Uiso 1 1 calc R U . . .
C24 C 0.82128(14) 0.46225(10) 0.82831(7) 0.0167(3) Uani 1 1 d . . . . .
H24 H 0.760072 0.464105 0.850104 0.020 Uiso 1 1 calc R U . . .
C25 C 0.90080(16) 0.53757(10) 0.84716(8) 0.0216(3) Uani 1 1 d . . . . .
H25A H 0.964169 0.536487 0.827893 0.032 Uiso 1 1 calc R U . . .
H25B H 0.932858 0.535286 0.888288 0.032 Uiso 1 1 calc R U . . .
H25C H 0.856129 0.589004 0.837339 0.032 Uiso 1 1 calc R U . . .
C26 C 0.76008(15) 0.47288(11) 0.76552(7) 0.0198(3) Uani 1 1 d . . . . .
H26A H 0.817979 0.475380 0.742977 0.030 Uiso 1 1 calc R U . . .
H26B H 0.714892 0.524526 0.760416 0.030 Uiso 1 1 calc R U . . .
H26C H 0.708234 0.425524 0.752996 0.030 Uiso 1 1 calc R U . . .
C27 C 0.73474(13) 0.31498(9) 0.61335(6) 0.0125(3) Uani 1 1 d . . . . .
C28 C 0.74883(14) 0.35981(9) 0.56707(6) 0.0144(3) Uani 1 1 d . . . . .
H28 H 0.812490 0.348249 0.551091 0.017 Uiso 1 1 calc R U . . .
C29 C 0.66966(15) 0.42222(10) 0.54362(7) 0.0175(3) Uani 1 1 d . . . . .
H29 H 0.678924 0.452974 0.511632 0.021 Uiso 1 1 calc R U . . .
C30 C 0.57767(15) 0.43868(10) 0.56752(7) 0.0190(3) Uani 1 1 d . . . . .
H30 H 0.523746 0.481057 0.551733 0.023 Uiso 1 1 calc R U . . .
C31 C 0.56305(14) 0.39402(10) 0.61435(7) 0.0179(3) Uani 1 1 d . . . . .
H31 H 0.498973 0.406073 0.629912 0.021 Uiso 1 1 calc R U . . .
C32 C 0.64188(13) 0.33125(10) 0.63897(6) 0.0138(3) Uani 1 1 d . . . . .
C33 C 0.55332(13) 0.30946(10) 0.71827(6) 0.0163(3) Uani 1 1 d . . . . .
H33A H 0.477391 0.284617 0.699746 0.020 Uiso 1 1 calc R U . . .
H33B H 0.544153 0.370739 0.717099 0.020 Uiso 1 1 calc R U . . .
C34 C 0.53144(15) 0.36442(11) 0.82532(7) 0.0211(3) Uani 1 1 d . . . . .
H34 H 0.567269 0.415520 0.813382 0.025 Uiso 1 1 calc R U . . .
C35 C 0.40034(17) 0.37404(14) 0.80100(8) 0.0317(4) Uani 1 1 d . . . . .
H35A H 0.383028 0.372742 0.759473 0.048 Uiso 1 1 calc R U . . .
H35B H 0.374620 0.427237 0.813437 0.048 Uiso 1 1 calc R U . . .
H35C H 0.359699 0.328290 0.814558 0.048 Uiso 1 1 calc R U . . .
C36 C 0.56208(17) 0.36636(13) 0.89003(8) 0.0269(4) Uani 1 1 d . . . . .
H36A H 0.533248 0.315681 0.904373 0.040 Uiso 1 1 calc R U . . .
H36B H 0.526248 0.415173 0.902949 0.040 Uiso 1 1 calc R U . . .
H36C H 0.646412 0.369484 0.904324 0.040 Uiso 1 1 calc R U . . .
C37 C 0.48876(15) 0.18888(12) 0.78896(8) 0.0228(3) Uani 1 1 d . . . . .
H37 H 0.412246 0.210467 0.766826 0.027 Uiso 1 1 calc R U . . .
C38 C 0.52546(16) 0.11858(12) 0.75431(8) 0.0268(4) Uani 1 1 d . . . . .
H38A H 0.525851 0.139270 0.716433 0.040 Uiso 1 1 calc R U . . .
H38B H 0.470657 0.072223 0.750892 0.040 Uiso 1 1 calc R U . . .
H38C H 0.603315 0.099363 0.773486 0.040 Uiso 1 1 calc R U . . .
C39 C 0.47296(17) 0.15826(13) 0.84653(8) 0.0291(4) Uani 1 1 d . . . . .
H39A H 0.432505 0.104620 0.841513 0.044 Uiso 1 1 calc R U . . .
H39B H 0.427271 0.199007 0.861805 0.044 Uiso 1 1 calc R U . . .
H39C H 0.549044 0.151625 0.872965 0.044 Uiso 1 1 calc R U . . .
O1 O 0.34593(12) 0.22248(9) 0.53930(6) 0.0294(3) Uani 1 1 d . . . . .
C40 C 0.3200(2) 0.34507(15) 0.48308(10) 0.0452(6) Uani 1 1 d . . . . .
H40A H 0.346262 0.374320 0.453116 0.068 Uiso 1 1 calc R U . . .
H40B H 0.329328 0.381410 0.516270 0.068 Uiso 1 1 calc R U . . .
H40C H 0.238094 0.330075 0.469234 0.068 Uiso 1 1 calc R U . . .
C41 C 0.3909(2) 0.26732(13) 0.49939(9) 0.0373(5) Uani 1 1 d . . . . .
H41A H 0.387519 0.232610 0.465371 0.045 Uiso 1 1 calc R U . . .
H41B H 0.472867 0.282190 0.516112 0.045 Uiso 1 1 calc R U . . .
C42 C 0.41706(18) 0.15391(13) 0.56319(9) 0.0325(4) Uani 1 1 d . . . . .
H42A H 0.491928 0.174243 0.586768 0.039 Uiso 1 1 calc R U . . .
H42B H 0.432888 0.118409 0.532646 0.039 Uiso 1 1 calc R U . . .
C43 C 0.3543(2) 0.10455(15) 0.59900(10) 0.0418(5) Uani 1 1 d . . . . .
H43A H 0.281680 0.083022 0.575079 0.063 Uiso 1 1 calc R U . . .
H43B H 0.337396 0.140502 0.628539 0.063 Uiso 1 1 calc R U . . .
H43C H 0.403081 0.057958 0.616721 0.063 Uiso 1 1 calc R U . . .

loop_
_atom_site_aniso_label
_atom_site_aniso_U_11
_atom_site_aniso_U_22
_atom_site_aniso_U_33
_atom_site_aniso_U_23
_atom_site_aniso_U_13
_atom_site_aniso_U_12
Sn1 0.00954(4) 0.01051(5) 0.00868(4) 0.00049(3) 0.00188(3) 0.00035(3)
Fe1 0.01261(10) 0.01180(10) 0.00945(9) 0.00076(7) 0.00291(7) 0.00059(8)
P1 0.01569(18) 0.01270(17) 0.00977(16) 0.00126(13) 0.00111(13) 0.00195(14)
P2 0.01412(18) 0.01263(17) 0.01101(16) -0.00142(13) 0.00276(13) -0.00062(14)
P3 0.01232(18) 0.0229(2) 0.01223(17) -0.00029(14) 0.00442(14) 0.00079(15)
N1 0.0157(6) 0.0108(6) 0.0101(5) 0.0005(4) 0.0025(4) 0.0007(5)
N2 0.0117(6) 0.0128(6) 0.0115(5) -0.0017(4) 0.0033(4) -0.0016(4)
N3 0.0119(6) 0.0185(6) 0.0122(6) 0.0024(5) 0.0030(5) 0.0032(5)
N4 0.0096(5) 0.0102(5) 0.0108(5) 0.0011(4) 0.0025(4) 0.0012(4)
N5 0.0256(7) 0.0161(7) 0.0170(6) 0.0007(5) 0.0046(5) 0.0017(5)
N6 0.0537(11) 0.0269(8) 0.0209(8) 0.0030(6) 0.0161(7) 0.0062(8)
C1 0.0128(7) 0.0130(7) 0.0123(6) -0.0004(5) 0.0029(5) -0.0002(5)
C2 0.0177(7) 0.0171(7) 0.0118(7) 0.0008(5) 0.0034(5) -0.0006(6)
C3 0.0224(8) 0.0204(8) 0.0112(7) -0.0030(5) 0.0019(6) -0.0014(6)
C4 0.0185(8) 0.0148(7) 0.0174(7) -0.0038(5) 0.0032(6) -0.0031(6)
C5 0.0151(7) 0.0137(7) 0.0139(7) -0.0001(5) 0.0035(5) -0.0008(5)
C6 0.0098(6) 0.0141(7) 0.0116(6) -0.0005(5) 0.0029(5) -0.0006(5)
C7 0.0176(7) 0.0121(7) 0.0109(6) 0.0002(5) 0.0023(5) 0.0006(5)
C8 0.0252(8) 0.0154(7) 0.0151(7) 0.0046(5) 0.0052(6) 0.0026(6)
C9 0.0267(9) 0.0276(9) 0.0267(9) 0.0095(7) 0.0100(7) 0.0010(7)
C10 0.0416(11) 0.0280(9) 0.0144(8) 0.0068(7) 0.0048(7) 0.0040(8)
C11 0.0161(7) 0.0144(7) 0.0166(7) -0.0003(5) -0.0021(6) 0.0032(6)
C12 0.0214(8) 0.0180(8) 0.0263(9) 0.0034(6) 0.0007(7) 0.0059(6)
C13 0.0154(7) 0.0165(7) 0.0258(8) 0.0013(6) 0.0027(6) 0.0011(6)
C14 0.0120(6) 0.0107(6) 0.0130(6) 0.0023(5) 0.0030(5) 0.0000(5)
C15 0.0184(7) 0.0146(7) 0.0146(7) 0.0008(5) 0.0059(5) 0.0006(6)
C16 0.0194(8) 0.0180(8) 0.0216(8) 0.0014(6) 0.0114(6) 0.0017(6)
C17 0.0130(7) 0.0173(7) 0.0255(8) 0.0024(6) 0.0081(6) 0.0002(6)
C18 0.0128(7) 0.0148(7) 0.0184(7) -0.0002(5) 0.0035(6) -0.0003(5)
C19 0.0128(7) 0.0093(6) 0.0132(6) 0.0014(5) 0.0040(5) 0.0008(5)
C20 0.0124(7) 0.0127(7) 0.0138(7) -0.0018(5) 0.0030(5) -0.0007(5)
C21 0.0199(8) 0.0173(7) 0.0139(7) -0.0032(5) 0.0005(6) -0.0025(6)
C22 0.0257(9) 0.0230(8) 0.0187(8) -0.0009(6) -0.0051(7) 0.0007(7)
C23 0.0343(10) 0.0260(9) 0.0143(7) -0.0058(6) 0.0052(7) -0.0047(7)
C24 0.0166(7) 0.0142(7) 0.0200(7) -0.0013(5) 0.0061(6) 0.0007(6)
C25 0.0236(9) 0.0148(7) 0.0267(9) -0.0035(6) 0.0065(7) -0.0010(6)
C26 0.0172(8) 0.0180(8) 0.0234(8) 0.0034(6) 0.0034(6) 0.0029(6)
C27 0.0134(7) 0.0121(6) 0.0102(6) -0.0003(5) -0.0004(5) 0.0002(5)
C28 0.0166(7) 0.0151(7) 0.0108(6) -0.0003(5) 0.0018(5) -0.0009(5)
C29 0.0218(8) 0.0157(7) 0.0127(7) 0.0027(5) -0.0002(6) -0.0013(6)
C30 0.0197(8) 0.0171(7) 0.0167(7) 0.0031(6) -0.0024(6) 0.0037(6)
C31 0.0149(7) 0.0212(8) 0.0159(7) 0.0011(6) 0.0005(6) 0.0047(6)
C32 0.0124(7) 0.0164(7) 0.0112(6) 0.0005(5) 0.0003(5) -0.0002(5)
C33 0.0114(7) 0.0223(8) 0.0151(7) 0.0001(6) 0.0034(5) 0.0026(6)
C34 0.0183(8) 0.0257(9) 0.0208(8) -0.0014(6) 0.0078(6) 0.0051(6)
C35 0.0205(9) 0.0478(12) 0.0274(9) -0.0025(8) 0.0071(7) 0.0114(8)
C36 0.0262(9) 0.0334(10) 0.0231(9) -0.0052(7) 0.0100(7) 0.0040(8)
C37 0.0157(8) 0.0304(9) 0.0233(8) 0.0005(7) 0.0064(6) -0.0049(7)
C38 0.0231(9) 0.0275(9) 0.0288(9) -0.0019(7) 0.0044(7) -0.0093(7)
C39 0.0262(10) 0.0344(10) 0.0300(10) 0.0042(8) 0.0130(8) -0.0048(8)
O1 0.0236(7) 0.0313(7) 0.0331(7) 0.0066(6) 0.0064(6) -0.0011(6)
C40 0.0551(15) 0.0346(12) 0.0374(12) 0.0066(9) -0.0048(11) -0.0167(11)
C41 0.0507(14) 0.0316(11) 0.0333(11) -0.0052(8) 0.0175(10) -0.0144(10)
C42 0.0236(9) 0.0322(11) 0.0407(11) -0.0006(8) 0.0060(8) 0.0020(8)
C43 0.0433(13) 0.0368(12) 0.0441(13) 0.0121(10) 0.0085(10) 0.0012(10)

loop_
_atom_type_symbol
_atom_type_description
_atom_type_scat_dispersion_real
_atom_type_scat_dispersion_imag
_atom_type_scat_source
C C 0.0033 0.0016 'International Tables Vol C Tables 4.2.6.8 and 6.1.1.4'
H H 0.0000 0.0000 'International Tables Vol C Tables 4.2.6.8 and 6.1.1.4'
Fe Fe 0.3463 0.8444 'International Tables Vol C Tables 4.2.6.8 and 6.1.1.4'
N N 0.0061 0.0033 'International Tables Vol C Tables 4.2.6.8 and 6.1.1.4'
O O 0.0106 0.0060 'International Tables Vol C Tables 4.2.6.8 and 6.1.1.4'
P P 0.1023 0.0942 'International Tables Vol C Tables 4.2.6.8 and 6.1.1.4'
Sn Sn -0.6537 1.4246 'International Tables Vol C Tables 4.2.6.8 and 6.1.1.4'

loop_
_geom_angle_atom_site_label_1
_geom_angle_atom_site_label_2
_geom_angle_atom_site_label_3
_geom_angle
_geom_angle_site_symmetry_1
_geom_angle_site_symmetry_3
_geom_angle_publ_flag
N3 Sn1 N2 112.26(5) . . ?
N3 Sn1 N1 113.86(5) . . ?
N2 Sn1 N1 111.26(5) . . ?
N3 Sn1 N4 73.68(5) . . ?
N2 Sn1 N4 74.05(4) . . ?
N1 Sn1 N4 73.42(4) . . ?
N3 Sn1 Fe1 107.35(4) . . ?
N2 Sn1 Fe1 105.52(3) . . ?
N1 Sn1 Fe1 105.95(3) . . ?
N4 Sn1 Fe1 178.96(3) . . ?
N5 Fe1 P3 96.99(5) . . ?
N5 Fe1 P2 99.14(5) . . ?
P3 Fe1 P2 107.295(18) . . ?
N5 Fe1 P1 98.10(5) . . ?
P3 Fe1 P1 129.923(18) . . ?
P2 Fe1 P1 116.881(18) . . ?
N5 Fe1 Sn1 178.62(5) . . ?
P3 Fe1 Sn1 82.416(13) . . ?
P2 Fe1 Sn1 82.230(12) . . ?
P1 Fe1 Sn1 81.381(12) . . ?
C8 P1 C7 100.56(7) . . ?
C8 P1 C11 99.99(7) . . ?
C7 P1 C11 100.45(7) . . ?
C8 P1 Fe1 118.20(6) . . ?
C7 P1 Fe1 114.13(5) . . ?
C11 P1 Fe1 120.22(5) . . ?
C21 P2 C24 100.17(7) . . ?
C21 P2 C20 100.55(7) . . ?
C24 P2 C20 98.79(7) . . ?
C21 P2 Fe1 117.49(6) . . ?
C24 P2 Fe1 120.86(5) . . ?
C20 P2 Fe1 115.40(5) . . ?
C37 P3 C34 104.81(8) . . ?
C37 P3 C33 97.50(8) . . ?
C34 P3 C33 97.02(7) . . ?
C37 P3 Fe1 115.23(6) . . ?
C34 P3 Fe1 118.87(6) . . ?
C33 P3 Fe1 119.84(5) . . ?
C6 N1 C7 119.55(12) . . ?
C6 N1 Sn1 115.30(10) . . ?
C7 N1 Sn1 114.99(9) . . ?
C19 N2 C20 120.60(12) . . ?
C19 N2 Sn1 114.66(9) . . ?
C20 N2 Sn1 115.46(9) . . ?
C32 N3 C33 118.94(13) . . ?
C32 N3 Sn1 115.49(10) . . ?
C33 N3 Sn1 115.52(9) . . ?
C1 N4 C27 114.95(11) . . ?
C1 N4 C14 114.18(11) . . ?
C27 N4 C14 114.34(11) . . ?
C1 N4 Sn1 103.92(8) . . ?
C27 N4 Sn1 104.10(8) . . ?
C14 N4 Sn1 103.40(8) . . ?
N6 N5 Fe1 178.20(16) . . ?
C2 C1 C6 121.35(14) . . ?
C2 C1 N4 122.90(13) . . ?
C6 C1 N4 115.75(12) . . ?
C1 C2 C3 120.27(14) . . ?
C1 C2 H2 119.9 . . ?
C3 C2 H2 119.9 . . ?
C4 C3 C2 119.45(14) . . ?
C4 C3 H3 120.3 . . ?
C2 C3 H3 120.3 . . ?
C3 C4 C5 120.71(15) . . ?
C3 C4 H4 119.6 . . ?
C5 C4 H4 119.6 . . ?
C4 C5 C6 120.96(14) . . ?
C4 C5 H5 119.5 . . ?
C6 C5 H5 119.5 . . ?
N1 C6 C5 125.13(13) . . ?
N1 C6 C1 117.70(13) . . ?
C5 C6 C1 117.17(13) . . ?
N1 C7 P1 110.66(10) . . ?
N1 C7 H7A 109.5 . . ?
P1 C7 H7A 109.5 . . ?
N1 C7 H7B 109.5 . . ?
P1 C7 H7B 109.5 . . ?
H7A C7 H7B 108.1 . . ?
C9 C8 C10 109.14(15) . . ?
C9 C8 P1 114.70(11) . . ?
C10 C8 P1 110.79(12) . . ?
C9 C8 H8 107.3 . . ?
C10 C8 H8 107.3 . . ?
P1 C8 H8 107.3 . . ?
C8 C9 H9A 109.5 . . ?
C8 C9 H9B 109.5 . . ?
H9A C9 H9B 109.5 . . ?
C8 C9 H9C 109.5 . . ?
H9A C9 H9C 109.5 . . ?
H9B C9 H9C 109.5 . . ?
C8 C10 H10A 109.5 . . ?
C8 C10 H10B 109.5 . . ?
H10A C10 H10B 109.5 . . ?
C8 C10 H10C 109.5 . . ?
H10A C10 H10C 109.5 . . ?
H10B C10 H10C 109.5 . . ?
C12 C11 C13 109.09(14) . . ?
C12 C11 P1 115.33(12) . . ?
C13 C11 P1 111.37(11) . . ?
C12 C11 H11 106.9 . . ?
C13 C11 H11 106.9 . . ?
P1 C11 H11 106.9 . . ?
C11 C12 H12A 109.5 . . ?
C11 C12 H12B 109.5 . . ?
H12A C12 H12B 109.5 . . ?
C11 C12 H12C 109.5 . . ?
H12A C12 H12C 109.5 . . ?
H12B C12 H12C 109.5 . . ?
C11 C13 H13A 109.5 . . ?
C11 C13 H13B 109.5 . . ?
H13A C13 H13B 109.5 . . ?
C11 C13 H13C 109.5 . . ?
H13A C13 H13C 109.5 . . ?
H13B C13 H13C 109.5 . . ?
C15 C14 C19 121.52(14) . . ?
C15 C14 N4 122.00(13) . . ?
C19 C14 N4 116.47(13) . . ?
C14 C15 C16 120.47(15) . . ?
C14 C15 H15 119.8 . . ?
C16 C15 H15 119.8 . . ?
C17 C16 C15 118.74(15) . . ?
C17 C16 H16 120.6 . . ?
C15 C16 H16 120.6 . . ?
C16 C17 C18 121.61(15) . . ?
C16 C17 H17 119.2 . . ?
C18 C17 H17 119.2 . . ?
C17 C18 C19 120.70(15) . . ?
C17 C18 H18 119.7 . . ?
C19 C18 H18 119.7 . . ?
N2 C19 C18 125.36(14) . . ?
N2 C19 C14 117.67(13) . . ?
C18 C19 C14 116.95(13) . . ?
N2 C20 P2 111.34(10) . . ?
N2 C20 H20A 109.4 . . ?
P2 C20 H20A 109.4 . . ?
N2 C20 H20B 109.4 . . ?
P2 C20 H20B 109.4 . . ?
H20A C20 H20B 108.0 . . ?
C22 C21 C23 109.38(14) . . ?
C22 C21 P2 112.31(11) . . ?
C23 C21 P2 111.21(12) . . ?
C22 C21 H21 107.9 . . ?
C23 C21 H21 107.9 . . ?
P2 C21 H21 107.9 . . ?
C21 C22 H22A 109.5 . . ?
C21 C22 H22B 109.5 . . ?
H22A C22 H22B 109.5 . . ?
C21 C22 H22C 109.5 . . ?
H22A C22 H22C 109.5 . . ?
H22B C22 H22C 109.5 . . ?
C21 C23 H23A 109.5 . . ?
C21 C23 H23B 109.5 . . ?
H23A C23 H23B 109.5 . . ?
C21 C23 H23C 109.5 . . ?
H23A C23 H23C 109.5 . . ?
H23B C23 H23C 109.5 . . ?
C26 C24 C25 108.56(14) . . ?
C26 C24 P2 110.42(11) . . ?
C25 C24 P2 116.19(12) . . ?
C26 C24 H24 107.1 . . ?
C25 C24 H24 107.1 . . ?
P2 C24 H24 107.1 . . ?
C24 C25 H25A 109.5 . . ?
C24 C25 H25B 109.5 . . ?
H25A C25 H25B 109.5 . . ?
C24 C25 H25C 109.5 . . ?
H25A C25 H25C 109.5 . . ?
H25B C25 H25C 109.5 . . ?
C24 C26 H26A 109.5 . . ?
C24 C26 H26B 109.5 . . ?
H26A C26 H26B 109.5 . . ?
C24 C26 H26C 109.5 . . ?
H26A C26 H26C 109.5 . . ?
H26B C26 H26C 109.5 . . ?
C28 C27 C32 121.61(14) . . ?
C28 C27 N4 122.56(14) . . ?
C32 C27 N4 115.83(13) . . ?
C27 C28 C29 120.18(15) . . ?
C27 C28 H28 119.9 . . ?
C29 C28 H28 119.9 . . ?
C30 C29 C28 119.27(15) . . ?
C30 C29 H29 120.4 . . ?
C28 C29 H29 120.4 . . ?
C29 C30 C31 120.94(15) . . ?
C29 C30 H30 119.5 . . ?
C31 C30 H30 119.5 . . ?
C30 C31 C32 120.91(15) . . ?
C30 C31 H31 119.5 . . ?
C32 C31 H31 119.5 . . ?
N3 C32 C31 125.04(14) . . ?
N3 C32 C27 117.87(13) . . ?
C31 C32 C27 117.07(14) . . ?
N3 C33 P3 112.75(10) . . ?
N3 C33 H33A 109.0 . . ?
P3 C33 H33A 109.0 . . ?
N3 C33 H33B 109.0 . . ?
P3 C33 H33B 109.0 . . ?
H33A C33 H33B 107.8 . . ?
C36 C34 C35 111.10(15) . . ?
C36 C34 P3 114.05(12) . . ?
C35 C34 P3 113.73(13) . . ?
C36 C34 H34 105.7 . . ?
C35 C34 H34 105.7 . . ?
P3 C34 H34 105.7 . . ?
C34 C35 H35A 109.5 . . ?
C34 C35 H35B 109.5 . . ?
H35A C35 H35B 109.5 . . ?
C34 C35 H35C 109.5 . . ?
H35A C35 H35C 109.5 . . ?
H35B C35 H35C 109.5 . . ?
C34 C36 H36A 109.5 . . ?
C34 C36 H36B 109.5 . . ?
H36A C36 H36B 109.5 . . ?
C34 C36 H36C 109.5 . . ?
H36A C36 H36C 109.5 . . ?
H36B C36 H36C 109.5 . . ?
C38 C37 C39 112.24(16) . . ?
C38 C37 P3 107.54(12) . . ?
C39 C37 P3 113.81(13) . . ?
C38 C37 H37 107.7 . . ?
C39 C37 H37 107.7 . . ?
P3 C37 H37 107.7 . . ?
C37 C38 H38A 109.5 . . ?
C37 C38 H38B 109.5 . . ?
H38A C38 H38B 109.5 . . ?
C37 C38 H38C 109.5 . . ?
H38A C38 H38C 109.5 . . ?
H38B C38 H38C 109.5 . . ?
C37 C39 H39A 109.5 . . ?
C37 C39 H39B 109.5 . . ?
H39A C39 H39B 109.5 . . ?
C37 C39 H39C 109.5 . . ?
H39A C39 H39C 109.5 . . ?
H39B C39 H39C 109.5 . . ?
C41 O1 C42 112.77(17) . . ?
C41 C40 H40A 109.5 . . ?
C41 C40 H40B 109.5 . . ?
H40A C40 H40B 109.5 . . ?
C41 C40 H40C 109.5 . . ?
H40A C40 H40C 109.5 . . ?
H40B C40 H40C 109.5 . . ?
O1 C41 C40 108.75(19) . . ?
O1 C41 H41A 109.9 . . ?
C40 C41 H41A 109.9 . . ?
O1 C41 H41B 109.9 . . ?
C40 C41 H41B 109.9 . . ?
H41A C41 H41B 108.3 . . ?
O1 C42 C43 108.34(17) . . ?
O1 C42 H42A 110.0 . . ?
C43 C42 H42A 110.0 . . ?
O1 C42 H42B 110.0 . . ?
C43 C42 H42B 110.0 . . ?
H42A C42 H42B 108.4 . . ?
C42 C43 H43A 109.5 . . ?
C42 C43 H43B 109.5 . . ?
H43A C43 H43B 109.5 . . ?
C42 C43 H43C 109.5 . . ?
H43A C43 H43C 109.5 . . ?
H43B C43 H43C 109.5 . . ?

loop_
_geom_bond_atom_site_label_1
_geom_bond_atom_site_label_2
_geom_bond_distance
_geom_bond_site_symmetry_2
_geom_bond_publ_flag
Sn1 N3 2.0936(13) . ?
Sn1 N2 2.0958(13) . ?
Sn1 N1 2.0970(13) . ?
Sn1 N4 2.3978(12) . ?
Sn1 Fe1 2.4470(3) . ?
Fe1 N5 1.7933(14) . ?
Fe1 P3 2.2677(5) . ?
Fe1 P2 2.2883(5) . ?
Fe1 P1 2.3349(5) . ?
P1 C8 1.8664(16) . ?
P1 C7 1.8731(15) . ?
P1 C11 1.8777(17) . ?
P2 C21 1.8657(16) . ?
P2 C24 1.8835(16) . ?
P2 C20 1.8853(15) . ?
P3 C37 1.8609(18) . ?
P3 C34 1.8772(17) . ?
P3 C33 1.8867(16) . ?
N1 C6 1.3780(18) . ?
N1 C7 1.4538(19) . ?
N2 C19 1.3784(19) . ?
N2 C20 1.4580(18) . ?
N3 C32 1.3802(19) . ?
N3 C33 1.449(2) . ?
N4 C1 1.4597(19) . ?
N4 C27 1.4647(18) . ?
N4 C14 1.4663(19) . ?
N5 N6 1.112(2) . ?
C1 C2 1.380(2) . ?
C1 C6 1.420(2) . ?
C2 C3 1.397(2) . ?
C2 H2 0.9500 . ?
C3 C4 1.384(2) . ?
C3 H3 0.9500 . ?
C4 C5 1.394(2) . ?
C4 H4 0.9500 . ?
C5 C6 1.406(2) . ?
C5 H5 0.9500 . ?
C7 H7A 0.9900 . ?
C7 H7B 0.9900 . ?
C8 C9 1.527(3) . ?
C8 C10 1.535(2) . ?
C8 H8 1.0000 . ?
C9 H9A 0.9800 . ?
C9 H9B 0.9800 . ?
C9 H9C 0.9800 . ?
C10 H10A 0.9800 . ?
C10 H10B 0.9800 . ?
C10 H10C 0.9800 . ?
C11 C12 1.533(2) . ?
C11 C13 1.534(2) . ?
C11 H11 1.0000 . ?
C12 H12A 0.9800 . ?
C12 H12B 0.9800 . ?
C12 H12C 0.9800 . ?
C13 H13A 0.9800 . ?
C13 H13B 0.9800 . ?
C13 H13C 0.9800 . ?
C14 C15 1.384(2) . ?
C14 C19 1.421(2) . ?
C15 C16 1.396(2) . ?
C15 H15 0.9500 . ?
C16 C17 1.382(2) . ?
C16 H16 0.9500 . ?
C17 C18 1.392(2) . ?
C17 H17 0.9500 . ?
C18 C19 1.407(2) . ?
C18 H18 0.9500 . ?
C20 H20A 0.9900 . ?
C20 H20B 0.9900 . ?
C21 C22 1.525(2) . ?
C21 C23 1.536(2) . ?
C21 H21 1.0000 . ?
C22 H22A 0.9800 . ?
C22 H22B 0.9800 . ?
C22 H22C 0.9800 . ?
C23 H23A 0.9800 . ?
C23 H23B 0.9800 . ?
C23 H23C 0.9800 . ?
C24 C26 1.532(2) . ?
C24 C25 1.536(2) . ?
C24 H24 1.0000 . ?
C25 H25A 0.9800 . ?
C25 H25B 0.9800 . ?
C25 H25C 0.9800 . ?
C26 H26A 0.9800 . ?
C26 H26B 0.9800 . ?
C26 H26C 0.9800 . ?
C27 C28 1.380(2) . ?
C27 C32 1.418(2) . ?
C28 C29 1.398(2) . ?
C28 H28 0.9500 . ?
C29 C30 1.384(2) . ?
C29 H29 0.9500 . ?
C30 C31 1.392(2) . ?
C30 H30 0.9500 . ?
C31 C32 1.408(2) . ?
C31 H31 0.9500 . ?
C33 H33A 0.9900 . ?
C33 H33B 0.9900 . ?
C34 C36 1.526(2) . ?
C34 C35 1.535(3) . ?
C34 H34 1.0000 . ?
C35 H35A 0.9800 . ?
C35 H35B 0.9800 . ?
C35 H35C 0.9800 . ?
C36 H36A 0.9800 . ?
C36 H36B 0.9800 . ?
C36 H36C 0.9800 . ?
C37 C38 1.534(3) . ?
C37 C39 1.537(2) . ?
C37 H37 1.0000 . ?
C38 H38A 0.9800 . ?
C38 H38B 0.9800 . ?
C38 H38C 0.9800 . ?
C39 H39A 0.9800 . ?
C39 H39B 0.9800 . ?
C39 H39C 0.9800 . ?
O1 C41 1.414(2) . ?
O1 C42 1.424(2) . ?
C40 C41 1.506(3) . ?
C40 H40A 0.9800 . ?
C40 H40B 0.9800 . ?
C40 H40C 0.9800 . ?
C41 H41A 0.9900 . ?
C41 H41B 0.9900 . ?
C42 C43 1.503(3) . ?
C42 H42A 0.9900 . ?
C42 H42B 0.9900 . ?
C43 H43A 0.9800 . ?
C43 H43B 0.9800 . ?
C43 H43C 0.9800 . ?

loop_
_geom_torsion_atom_site_label_1
_geom_torsion_atom_site_label_2
_geom_torsion_atom_site_label_3
_geom_torsion_atom_site_label_4
_geom_torsion
_geom_torsion_site_symmetry_1
_geom_torsion_site_symmetry_2
_geom_torsion_site_symmetry_3
_geom_torsion_site_symmetry_4
_geom_torsion_publ_flag
C27 N4 C1 C2 39.8(2) . . . . ?
C14 N4 C1 C2 -95.19(17) . . . . ?
Sn1 N4 C1 C2 152.90(13) . . . . ?
C27 N4 C1 C6 -139.61(13) . . . . ?
C14 N4 C1 C6 85.38(16) . . . . ?
Sn1 N4 C1 C6 -26.52(14) . . . . ?
C6 C1 C2 C3 -2.4(2) . . . . ?
N4 C1 C2 C3 178.17(14) . . . . ?
C1 C2 C3 C4 -0.3(3) . . . . ?
C2 C3 C4 C5 1.6(3) . . . . ?
C3 C4 C5 C6 -0.1(2) . . . . ?
C7 N1 C6 C5 -8.6(2) . . . . ?
Sn1 N1 C6 C5 -152.25(13) . . . . ?
C7 N1 C6 C1 171.30(13) . . . . ?
Sn1 N1 C6 C1 27.68(17) . . . . ?
C4 C5 C6 N1 177.43(15) . . . . ?
C4 C5 C6 C1 -2.5(2) . . . . ?
C2 C1 C6 N1 -176.15(14) . . . . ?
N4 C1 C6 N1 3.3(2) . . . . ?
C2 C1 C6 C5 3.8(2) . . . . ?
N4 C1 C6 C5 -176.78(13) . . . . ?
C6 N1 C7 P1 -170.29(11) . . . . ?
Sn1 N1 C7 P1 -26.55(13) . . . . ?
C8 P1 C7 N1 169.05(11) . . . . ?
C11 P1 C7 N1 -88.60(11) . . . . ?
Fe1 P1 C7 N1 41.45(12) . . . . ?
C7 P1 C8 C9 -70.74(14) . . . . ?
C11 P1 C8 C9 -173.46(13) . . . . ?
Fe1 P1 C8 C9 54.14(14) . . . . ?
C7 P1 C8 C10 165.16(13) . . . . ?
C11 P1 C8 C10 62.43(14) . . . . ?
Fe1 P1 C8 C10 -69.97(14) . . . . ?
C8 P1 C11 C12 35.40(14) . . . . ?
C7 P1 C11 C12 -67.40(13) . . . . ?
Fe1 P1 C11 C12 166.54(10) . . . . ?
C8 P1 C11 C13 160.42(11) . . . . ?
C7 P1 C11 C13 57.61(12) . . . . ?
Fe1 P1 C11 C13 -68.44(12) . . . . ?
C1 N4 C14 C15 42.15(18) . . . . ?
C27 N4 C14 C15 -93.13(16) . . . . ?
Sn1 N4 C14 C15 154.37(12) . . . . ?
C1 N4 C14 C19 -136.54(13) . . . . ?
C27 N4 C14 C19 88.18(15) . . . . ?
Sn1 N4 C14 C19 -24.32(14) . . . . ?
C19 C14 C15 C16 -0.6(2) . . . . ?
N4 C14 C15 C16 -179.26(14) . . . . ?
C14 C15 C16 C17 0.9(2) . . . . ?
C15 C16 C17 C18 -0.8(2) . . . . ?
C16 C17 C18 C19 0.4(2) . . . . ?
C20 N2 C19 C18 -3.6(2) . . . . ?
Sn1 N2 C19 C18 -148.80(12) . . . . ?
C20 N2 C19 C14 174.82(13) . . . . ?
Sn1 N2 C19 C14 29.64(16) . . . . ?
C17 C18 C19 N2 178.29(15) . . . . ?
C17 C18 C19 C14 -0.2(2) . . . . ?
C15 C14 C19 N2 -178.31(14) . . . . ?
N4 C14 C19 N2 0.38(19) . . . . ?
C15 C14 C19 C18 0.3(2) . . . . ?
N4 C14 C19 C18 178.95(13) . . . . ?
C19 N2 C20 P2 -165.41(11) . . . . ?
Sn1 N2 C20 P2 -20.49(13) . . . . ?
C21 P2 C20 N2 163.63(10) . . . . ?
C24 P2 C20 N2 -94.22(11) . . . . ?
Fe1 P2 C20 N2 36.16(12) . . . . ?
C24 P2 C21 C22 -175.25(13) . . . . ?
C20 P2 C21 C22 -74.22(14) . . . . ?
Fe1 P2 C21 C22 51.84(14) . . . . ?
C24 P2 C21 C23 61.79(13) . . . . ?
C20 P2 C21 C23 162.82(12) . . . . ?
Fe1 P2 C21 C23 -71.12(13) . . . . ?
C21 P2 C24 C26 159.68(12) . . . . ?
C20 P2 C24 C26 57.22(12) . . . . ?
Fe1 P2 C24 C26 -69.50(12) . . . . ?
C21 P2 C24 C25 35.52(14) . . . . ?
C20 P2 C24 C25 -66.95(13) . . . . ?
Fe1 P2 C24 C25 166.33(10) . . . . ?
C1 N4 C27 C28 -92.78(17) . . . . ?
C14 N4 C27 C28 42.15(19) . . . . ?
Sn1 N4 C27 C28 154.24(12) . . . . ?
C1 N4 C27 C32 87.83(16) . . . . ?
C14 N4 C27 C32 -137.23(13) . . . . ?
Sn1 N4 C27 C32 -25.15(14) . . . . ?
C32 C27 C28 C29 -1.0(2) . . . . ?
N4 C27 C28 C29 179.64(14) . . . . ?
C27 C28 C29 C30 0.3(2) . . . . ?
C28 C29 C30 C31 -0.1(2) . . . . ?
C29 C30 C31 C32 0.5(3) . . . . ?
C33 N3 C32 C31 -6.7(2) . . . . ?
Sn1 N3 C32 C31 -150.73(13) . . . . ?
C33 N3 C32 C27 171.45(14) . . . . ?
Sn1 N3 C32 C27 27.43(17) . . . . ?
C30 C31 C32 N3 177.12(15) . . . . ?
C30 C31 C32 C27 -1.1(2) . . . . ?
C28 C27 C32 N3 -176.97(14) . . . . ?
N4 C27 C32 N3 2.4(2) . . . . ?
C28 C27 C32 C31 1.3(2) . . . . ?
N4 C27 C32 C31 -179.26(13) . . . . ?
C32 N3 C33 P3 -156.42(12) . . . . ?
Sn1 N3 C33 P3 -12.41(15) . . . . ?
C37 P3 C33 N3 -107.25(12) . . . . ?
C34 P3 C33 N3 146.73(12) . . . . ?
Fe1 P3 C33 N3 17.58(14) . . . . ?
C37 P3 C34 C36 88.34(14) . . . . ?
C33 P3 C34 C36 -171.96(13) . . . . ?
Fe1 P3 C34 C36 -42.15(15) . . . . ?
C37 P3 C34 C35 -40.47(15) . . . . ?
C33 P3 C34 C35 59.23(15) . . . . ?
Fe1 P3 C34 C35 -170.96(11) . . . . ?
C34 P3 C37 C38 169.91(12) . . . . ?
C33 P3 C37 C38 70.57(13) . . . . ?
Fe1 P3 C37 C38 -57.51(13) . . . . ?
C34 P3 C37 C39 -65.11(15) . . . . ?
C33 P3 C37 C39 -164.45(14) . . . . ?
Fe1 P3 C37 C39 67.46(15) . . . . ?
C42 O1 C41 C40 -171.80(17) . . . . ?
C41 O1 C42 C43 -172.87(18) . . . . ?
